data_4133210
loop_
_publ_author_name
'Choi, Yejin'
'Noh, Kyungkyou'
'Lee, Jisu'
'Kim, Jaheon'

_publ_section_title
;
 Porosity Properties of the Conformers of Sodalite-like Zeolitic
 Imidazolate Frameworks.
;
_journal_issue 44
_journal_name_full 'Journal of the American Chemical Society'
_journal_page_first 14586
_journal_page_last 14589
_journal_paper_doi 10.1021/jacs.8b08997
_journal_volume 140
_journal_year 2018
_chemical_formula_moiety 'C12 H8 N12 O8 Zn2 [+ solvent]'
_chemical_formula_sum 'C12 H8 N12 O8 Zn2'
_chemical_formula_weight 579.04
_chemical_name_common b-ZIF-65(Zn)
_space_group_crystal_system cubic
_space_group_IT_number 206
_space_group_name_Hall '-I 2b 2c 3'
_space_group_name_H-M_alt 'I a -3'
_atom_sites_solution_hydrogens geom
_audit_creation_method SHELXL-2018/3
_cell_angle_alpha 90
_cell_angle_beta 90
_cell_angle_gamma 90
_cell_formula_units_Z 48
_cell_length_a 34.502(4)
_cell_length_b 34.502(4)
_cell_length_c 34.502(4)
_cell_measurement_reflns_used 184479
_cell_measurement_temperature 100(2)
_cell_measurement_theta_max 23.994
_cell_measurement_theta_min 0.716
_cell_volume 41071(8)
_computing_cell_refinement HKL3000
_computing_data_collection 'PAL ADSC Quantum-210 ADX Program'
_computing_data_reduction HKL3000
_computing_molecular_graphics 'Bruker SHELX-TL XP'
_computing_publication_material 'SHELX ciftab'
_computing_structure_refinement 'SHELXL-2018/3 (Sheldrick, 2018)'
_computing_structure_solution SHELX-S
_diffrn_ambient_temperature 100(2)
_diffrn_measured_fraction_theta_full 0.999
_diffrn_measured_fraction_theta_max 0.989
_diffrn_measurement_device_type 'ADSC Q210 CCD area detector'
_diffrn_measurement_method 'omega scan'
_diffrn_radiation_type synchrotron
_diffrn_radiation_wavelength 0.610
_diffrn_reflns_av_R_equivalents 0.0239
_diffrn_reflns_av_unetI/netI 0.0417
_diffrn_reflns_Laue_measured_fraction_full 0.999
_diffrn_reflns_Laue_measured_fraction_max 0.989
_diffrn_reflns_limit_h_max 46
_diffrn_reflns_limit_h_min -45
_diffrn_reflns_limit_k_max 32
_diffrn_reflns_limit_k_min -32
_diffrn_reflns_limit_l_max 31
_diffrn_reflns_limit_l_min -31
_diffrn_reflns_number 16640
_diffrn_reflns_point_group_measured_fraction_full 0.999
_diffrn_reflns_point_group_measured_fraction_max 0.989
_diffrn_reflns_theta_full 21.469
_diffrn_reflns_theta_max 23.994
_diffrn_reflns_theta_min 0.716
_diffrn_source 'PLSII 2D bending magnet'
_exptl_absorpt_coefficient_mu 0.955
_exptl_absorpt_correction_type none
_exptl_crystal_colour 'dark yellow'
_exptl_crystal_density_diffrn 1.124
_exptl_crystal_density_meas ?
_exptl_crystal_description block
_exptl_crystal_F_000 13824
_exptl_crystal_size_max 0.230
_exptl_crystal_size_mid 0.220
_exptl_crystal_size_min 0.100
_refine_diff_density_max 0.761
_refine_diff_density_min -0.538
_refine_diff_density_rms 0.084
_refine_ls_extinction_coef 0.000065(15)
_refine_ls_extinction_expression Fc^*^=kFc[1+0.001xFc^2^\l^3^/sin(2\q)]^-1/4^
_refine_ls_extinction_method 'SHELXL-2018/3 (Sheldrick 2018)'
_refine_ls_goodness_of_fit_ref 1.069
_refine_ls_hydrogen_treatment constr
_refine_ls_matrix_type full
_refine_ls_number_parameters 310
_refine_ls_number_reflns 8412
_refine_ls_number_restraints 0
_refine_ls_restrained_S_all 1.069
_refine_ls_R_factor_all 0.0680
_refine_ls_R_factor_gt 0.0467
_refine_ls_shift/su_max 0.000
_refine_ls_shift/su_mean 0.000
_refine_ls_structure_factor_coef Fsqd
_refine_ls_weighting_details 'w=1/[\s^2^(Fo^2^)+(0.0923P)^2^] where P=(Fo^2^+2Fc^2^)/3'
_refine_ls_weighting_scheme calc
_refine_ls_wR_factor_gt 0.1433
_refine_ls_wR_factor_ref 0.1499
_reflns_Friedel_coverage 0.000
_reflns_number_gt 5989
_reflns_number_total 8412
_reflns_threshold_expression 'I > 2\s(I)'
_cod_data_source_file ja8b08997_si_003.cif
_cod_data_source_block b-ZIF-65(Zn)
_cod_depositor_comments
;
The following automatic conversions were performed:

data item '_exptl_crystal_density_meas' value 'none' was changed to
'?' -- the value is perceived as not measured.

Automatic conversion script
Id: cif_fix_values 6909 2019-04-08 15:41:33Z antanas 
;
_cod_original_cell_volume 41071(14)
_cod_database_code 4133210
_shelx_shelxl_version_number 2018/3
_shelx_space_group_comment
;
The symmetry employed for this shelxl refinement is uniquely defined
by the following loop, which should always be used as a source of
symmetry information in preference to the above space-group names.
They are only intended as comments.
;
_shelx_estimated_absorpt_t_min 0.810
_shelx_estimated_absorpt_t_max 0.911

loop_
_space_group_symop_operation_xyz
'x, y, z'
'-x+1/2, -y, z+1/2'
'-x, y+1/2, -z+1/2'
'x+1/2, -y+1/2, -z'
'z, x, y'
'z+1/2, -x+1/2, -y'
'-z+1/2, -x, y+1/2'
'-z, x+1/2, -y+1/2'
'y, z, x'
'-y, z+1/2, -x+1/2'
'y+1/2, -z+1/2, -x'
'-y+1/2, -z, x+1/2'
'x+1/2, y+1/2, z+1/2'
'-x+1, -y+1/2, z+1'
'-x+1/2, y+1, -z+1'
'x+1, -y+1, -z+1/2'
'z+1/2, x+1/2, y+1/2'
'z+1, -x+1, -y+1/2'
'-z+1, -x+1/2, y+1'
'-z+1/2, x+1, -y+1'
'y+1/2, z+1/2, x+1/2'
'-y+1/2, z+1, -x+1'
'y+1, -z+1, -x+1/2'
'-y+1, -z+1/2, x+1'
'-x, -y, -z'
'x-1/2, y, -z-1/2'
'x, -y-1/2, z-1/2'
'-x-1/2, y-1/2, z'
'-z, -x, -y'
'-z-1/2, x-1/2, y'
'z-1/2, x, -y-1/2'
'z, -x-1/2, y-1/2'
'-y, -z, -x'
'y, -z-1/2, x-1/2'
'-y-1/2, z-1/2, x'
'y-1/2, z, -x-1/2'
'-x+1/2, -y+1/2, -z+1/2'
'x, y+1/2, -z'
'x+1/2, -y, z'
'-x, y, z+1/2'
'-z+1/2, -x+1/2, -y+1/2'
'-z, x, y+1/2'
'z, x+1/2, -y'
'z+1/2, -x, y'
'-y+1/2, -z+1/2, -x+1/2'
'y+1/2, -z, x'
'-y, z, x+1/2'
'y, z+1/2, -x'

loop_
_atom_site_label
_atom_site_type_symbol
_atom_site_fract_x
_atom_site_fract_y
_atom_site_fract_z
_atom_site_U_iso_or_equiv
_atom_site_adp_type
_atom_site_occupancy
_atom_site_site_symmetry_order
_atom_site_calc_flag
_atom_site_refinement_flags_posn
_atom_site_refinement_flags_adp
_atom_site_refinement_flags_occupancy
Zn1 Zn 0.000000 0.750000 0.11702(2) 0.03703(19) Uani 1 2 d S T P
Zn2 Zn 0.000000 0.750000 -0.13282(2) 0.03232(18) Uani 1 2 d S T P
Zn3 Zn 0.12508(2) 0.75846(2) -0.00760(2) 0.03607(13) Uani 1 1 d . . .
C1 C 0.08510(13) 0.72775(14) 0.10221(14) 0.0468(11) Uani 1 1 d . . .
H1 H 0.087231 0.713331 0.125568 0.056 Uiso 1 1 calc R U .
C2 C 0.11226(13) 0.73044(13) 0.07504(13) 0.0443(10) Uani 1 1 d . . .
H2 H 0.137187 0.718814 0.076269 0.053 Uiso 1 1 calc R U .
C3 C 0.06381(12) 0.76209(12) 0.05685(13) 0.0361(10) Uani 1 1 d . . .
C4 C 0.10574(13) 0.78813(15) -0.08888(14) 0.0523(12) Uani 1 1 d . . .
H4 H 0.127579 0.804893 -0.089106 0.063 Uiso 1 1 calc R U .
C5 C 0.07892(14) 0.78591(13) -0.11712(13) 0.0472(12) Uani 1 1 d . . .
H5 H 0.078848 0.800067 -0.140737 0.057 Uiso 1 1 calc R U .
C6 C 0.06376(12) 0.74770(12) -0.06990(12) 0.0320(9) Uani 1 1 d . . .
C7 C 0.14290(14) 0.67929(14) -0.03916(16) 0.0581(14) Uani 1 1 d . . .
H7 H 0.120421 0.678790 -0.055054 0.070 Uiso 1 1 calc R U .
C8 C 0.17264(14) 0.65067(16) -0.03763(15) 0.0577(14) Uani 1 1 d . . .
H8 H 0.174070 0.628408 -0.053762 0.069 Uiso 1 1 calc R U .
C9 C 0.18602(13) 0.69505(13) 0.00217(14) 0.0393(10) Uani 1 1 d . . .
C10 C 0.02151(16) 0.66509(14) 0.12986(16) 0.0624(15) Uani 1 1 d . . .
H10 H 0.036090 0.662962 0.106599 0.075 Uiso 1 1 calc R U .
C11 C 0.01701(15) 0.63533(15) 0.15925(14) 0.0581(14) Uani 1 1 d . . .
H11 H 0.027122 0.609749 0.157989 0.070 Uiso 1 1 calc R U .
C12 C -0.01328(13) 0.68547(13) 0.17598(13) 0.0419(11) Uani 1 1 d . . .
N1 N 0.05299(11) 0.74952(11) 0.09092(11) 0.0379(9) Uani 1 1 d . . .
N2 N 0.09871(11) 0.75262(11) 0.04492(12) 0.0404(9) Uani 1 1 d . . .
N3 N 0.04010(11) 0.78779(10) 0.03501(11) 0.0437(8) Uani 1 1 d . . .
N4 N 0.09658(10) 0.76181(11) -0.05882(11) 0.0381(9) Uani 1 1 d . . .
N5 N 0.05099(11) 0.75871(11) -0.10512(11) 0.0402(9) Uani 1 1 d . . .
N6 N 0.04421(11) 0.71917(10) -0.04935(11) 0.0426(9) Uani 1 1 d . . .
N7 N 0.15288(11) 0.70730(12) -0.01363(11) 0.0447(10) Uani 1 1 d . . .
N8 N 0.19885(11) 0.66014(12) -0.00935(11) 0.0418(9) Uani 1 1 d . . .
N9 N 0.20757(10) 0.71732(10) 0.03043(10) 0.0410(8) Uani 1 1 d . . .
N10 N 0.00087(11) 0.69678(12) 0.14182(12) 0.0460(10) Uani 1 1 d . . .
N11 N -0.00363(12) 0.64996(11) 0.18816(13) 0.0465(11) Uani 1 1 d . . .
N12 N -0.03933(11) 0.71052(11) 0.19864(10) 0.0440(9) Uani 1 1 d . . .
O1 O 0.00663(10) 0.79457(10) 0.04832(10) 0.0552(9) Uani 1 1 d . . .
O2 O 0.05245(10) 0.80083(10) 0.00426(10) 0.0503(8) Uani 1 1 d . . .
O3 O 0.05756(10) 0.71023(10) -0.01697(10) 0.0551(9) Uani 1 1 d . . .
O4 O 0.01419(11) 0.70477(10) -0.06335(10) 0.0584(10) Uani 1 1 d . . .
O5 O 0.19410(9) 0.75006(10) 0.03883(10) 0.0488(9) Uani 1 1 d . . .
O6 O 0.23666(10) 0.70308(9) 0.04514(10) 0.0496(8) Uani 1 1 d . . .
O7 O -0.04654(10) 0.74286(10) 0.18528(10) 0.0497(9) Uani 1 1 d . . .
O8 O -0.05261(10) 0.69761(10) 0.22831(9) 0.0524(8) Uani 1 1 d . . .

loop_
_atom_site_aniso_label
_atom_site_aniso_U_11
_atom_site_aniso_U_22
_atom_site_aniso_U_33
_atom_site_aniso_U_23
_atom_site_aniso_U_13
_atom_site_aniso_U_12
Zn1 0.0407(5) 0.0338(4) 0.0366(5) 0.000 0.000 0.0043(2)
Zn2 0.0320(4) 0.0311(4) 0.0339(4) 0.000 0.000 -0.0005(3)
Zn3 0.0316(2) 0.0399(4) 0.0367(4) -0.00152(17) -0.0020(2) 0.0013(2)
C1 0.048(3) 0.050(3) 0.043(3) -0.007(2) -0.007(2) 0.010(2)
C2 0.039(2) 0.043(3) 0.051(3) 0.005(2) -0.001(2) -0.0011(19)
C3 0.030(2) 0.036(2) 0.042(3) 0.0043(18) -0.0063(18) 0.0039(17)
C4 0.035(3) 0.064(3) 0.058(3) 0.013(2) -0.006(2) -0.010(2)
C5 0.059(3) 0.045(3) 0.037(2) 0.010(2) -0.006(2) -0.022(2)
C6 0.034(2) 0.035(2) 0.027(2) 0.0075(16) -0.0072(16) -0.0029(17)
C7 0.052(3) 0.053(3) 0.069(4) -0.024(3) -0.013(3) 0.013(2)
C8 0.050(3) 0.070(4) 0.053(3) -0.022(3) -0.011(2) 0.004(2)
C9 0.038(3) 0.034(3) 0.045(3) -0.0066(18) -0.0031(19) 0.0011(19)
C10 0.068(4) 0.052(3) 0.067(4) 0.010(3) 0.011(3) 0.022(3)
C11 0.080(4) 0.044(3) 0.050(3) 0.000(2) 0.016(3) 0.020(3)
C12 0.049(3) 0.042(3) 0.034(3) -0.005(2) -0.006(2) -0.004(2)
N1 0.039(2) 0.041(2) 0.034(2) 0.0004(14) -0.0017(16) 0.0014(16)
N2 0.037(2) 0.041(2) 0.043(2) -0.0011(15) -0.0035(17) 0.0034(16)
N3 0.055(3) 0.0278(19) 0.048(2) 0.0018(15) -0.0018(19) 0.0029(16)
N4 0.0311(19) 0.054(2) 0.029(2) 0.0091(16) -0.0024(14) 0.0008(17)
N5 0.045(2) 0.050(2) 0.0253(19) 0.0040(16) 0.0021(16) -0.0037(17)
N6 0.046(2) 0.040(2) 0.042(2) 0.0042(15) -0.0008(17) 0.0019(17)
N7 0.043(2) 0.050(2) 0.041(2) -0.0079(18) -0.0140(17) 0.0119(18)
N8 0.031(2) 0.049(3) 0.045(2) -0.0105(18) -0.0021(16) 0.0035(17)
N9 0.034(2) 0.041(2) 0.047(2) -0.0065(15) -0.0023(17) -0.0048(16)
N10 0.058(3) 0.038(2) 0.042(3) -0.0016(18) -0.0009(18) 0.0008(17)
N11 0.049(2) 0.041(2) 0.049(3) -0.0018(18) 0.0092(18) -0.0027(18)
N12 0.048(2) 0.040(2) 0.044(2) -0.0036(17) -0.0017(17) 0.0027(16)
O1 0.050(2) 0.064(2) 0.052(2) 0.0082(17) 0.0043(16) 0.0137(17)
O2 0.052(2) 0.051(2) 0.0476(19) 0.0156(15) 0.0081(16) 0.0018(15)
O3 0.060(2) 0.055(2) 0.051(2) 0.0134(16) -0.0141(16) -0.0060(17)
O4 0.058(2) 0.059(2) 0.058(2) 0.0099(17) -0.0149(18) -0.0265(18)
O5 0.0395(18) 0.054(2) 0.053(2) -0.0105(15) -0.0067(15) 0.0036(15)
O6 0.0467(19) 0.043(2) 0.060(2) -0.0051(15) -0.0126(16) 0.0032(15)
O7 0.053(2) 0.045(2) 0.051(2) 0.0009(15) 0.0026(16) 0.0074(15)
O8 0.059(2) 0.0491(19) 0.049(2) 0.0032(16) 0.0199(17) -0.0012(15)

loop_
_atom_type_symbol
_atom_type_description
_atom_type_scat_dispersion_real
_atom_type_scat_dispersion_imag
_atom_type_scat_source
C C 0.0020 0.0010 'International Tables Vol C Tables 4.2.6.8 and 6.1.1.4'
H H 0.0000 0.0000 'International Tables Vol C Tables 4.2.6.8 and 6.1.1.4'
N N 0.0040 0.0020 'International Tables Vol C Tables 4.2.6.8 and 6.1.1.4'
O O 0.0080 0.0040 'International Tables Vol C Tables 4.2.6.8 and 6.1.1.4'
Zn Zn 0.3510 1.1150 'International Tables Vol C Tables 4.2.6.8 and 6.1.1.4'

loop_
_geom_angle_atom_site_label_1
_geom_angle_atom_site_label_2
_geom_angle_atom_site_label_3
_geom_angle
_geom_angle_site_symmetry_1
_geom_angle_site_symmetry_3
N10 Zn1 N10 130.0(2) . 14_464
N10 Zn1 N1 99.55(14) . .
N10 Zn1 N1 101.97(14) 14_464 .
N10 Zn1 N1 101.97(14) . 14_464
N10 Zn1 N1 99.55(14) 14_464 14_464
N1 Zn1 N1 127.6(2) . 14_464
N8 Zn2 N8 124.6(2) 8 18_455
N8 Zn2 N5 103.21(17) 8 14_464
N8 Zn2 N5 102.15(16) 18_455 14_464
N8 Zn2 N5 102.16(16) 8 .
N8 Zn2 N5 103.21(17) 18_455 .
N5 Zn2 N5 123.7(2) 14_464 .
N7 Zn3 N4 100.98(16) . .
N7 Zn3 N2 102.54(15) . .
N4 Zn3 N2 124.38(16) . .
N7 Zn3 N11 126.67(17) . 46_465
N4 Zn3 N11 102.22(15) . 46_465
N2 Zn3 N11 102.59(17) . 46_465
C2 C1 N1 109.0(4) . .
C1 C2 N2 109.4(4) . .
N1 C3 N2 117.4(4) . .
N1 C3 N3 121.3(4) . .
N2 C3 N3 121.1(4) . .
C5 C4 N4 109.9(4) . .
C4 C5 N5 107.2(4) . .
N4 C6 N5 116.6(4) . .
N4 C6 N6 122.9(4) . .
N5 C6 N6 120.1(4) . .
N7 C7 C8 106.7(4) . .
N8 C8 C7 109.7(4) . .
N7 C9 N8 116.4(4) . .
N7 C9 N9 123.2(4) . .
N8 C9 N9 120.4(4) . .
N10 C10 C11 107.4(5) . .
N11 C11 C10 108.3(4) . .
N10 C12 N11 117.0(4) . .
N10 C12 N12 121.4(4) . .
N11 C12 N12 121.5(4) . .
C3 N1 C1 101.7(4) . .
C3 N1 Zn1 130.6(3) . .
C1 N1 Zn1 126.4(3) . .
C3 N2 C2 102.3(4) . .
C3 N2 Zn3 131.6(3) . .
C2 N2 Zn3 125.2(3) . .
O2 N3 O1 124.3(4) . .
O2 N3 C3 119.1(4) . .
O1 N3 C3 116.6(4) . .
C6 N4 C4 102.8(4) . .
C6 N4 Zn3 131.5(3) . .
C4 N4 Zn3 124.6(3) . .
C6 N5 C5 103.3(4) . .
C6 N5 Zn2 131.9(3) . .
C5 N5 Zn2 123.7(3) . .
O4 N6 O3 123.7(4) . .
O4 N6 C6 119.2(4) . .
O3 N6 C6 117.0(4) . .
C9 N7 C7 104.9(4) . .
C9 N7 Zn3 129.9(3) . .
C7 N7 Zn3 124.8(3) . .
C9 N8 C8 101.9(4) . .
C9 N8 Zn2 131.1(3) . 11_455
C8 N8 Zn2 125.3(3) . 11_455
O6 N9 O5 124.6(4) . .
O6 N9 C9 119.1(4) . .
O5 N9 C9 116.3(4) . .
C12 N10 C10 102.9(4) . .
C12 N10 Zn1 129.3(3) . .
C10 N10 Zn1 127.2(3) . .
C11 N11 C12 104.2(4) . .
C11 N11 Zn3 123.8(3) . 43_556
C12 N11 Zn3 130.8(3) . 43_556
O8 N12 O7 125.1(4) . .
O8 N12 C12 117.7(4) . .
O7 N12 C12 117.1(4) . .

loop_
_geom_bond_atom_site_label_1
_geom_bond_atom_site_label_2
_geom_bond_distance
_geom_bond_site_symmetry_2
Zn1 N10 2.026(4) .
Zn1 N10 2.026(4) 14_464
Zn1 N1 2.038(4) .
Zn1 N1 2.038(4) 14_464
Zn2 N8 2.026(4) 8
Zn2 N8 2.026(4) 18_455
Zn2 N5 2.025(4) 14_464
Zn2 N5 2.025(4) .
Zn3 N7 2.020(4) .
Zn3 N4 2.026(4) .
Zn3 N2 2.038(4) .
Zn3 N11 2.036(4) 46_465
C1 C2 1.329(6) .
C1 N1 1.394(6) .
C2 N2 1.373(6) .
C3 N1 1.307(6) .
C3 N2 1.314(6) .
C3 N3 1.423(5) .
C4 C5 1.346(6) .
C4 N4 1.414(6) .
C5 N5 1.407(5) .
C6 N4 1.290(6) .
C6 N5 1.347(6) .
C6 N6 1.388(5) .
C7 N7 1.352(6) .
C7 C8 1.425(7) .
C8 N8 1.370(6) .
C9 N7 1.335(6) .
C9 N8 1.344(6) .
C9 N9 1.447(5) .
C10 N10 1.368(6) .
C10 C11 1.452(7) .
C11 N11 1.325(6) .
C12 N10 1.334(6) .
C12 N11 1.337(6) .
C12 N12 1.472(6) .
N3 O2 1.229(5) .
N3 O1 1.264(5) .
N6 O4 1.246(5) .
N6 O3 1.247(5) .
N9 O6 1.227(4) .
N9 O5 1.255(5) .
N12 O8 1.207(4) .
N12 O7 1.233(5) .
